data_7049768
loop_
_publ_author_name
'Yang, Mengxi'
'Hirai, Masato'
'Gabba\"i, Fran\,cois P'

_publ_section_title
;
 Phosphonium-stibonium and bis-stibonium cations as pnictogen-bonding
 catalysts for the transfer hydrogenation of quinolines.
;
_journal_issue 20
_journal_name_full 'Dalton transactions (Cambridge, England : 2003)'
_journal_page_first 6685
_journal_page_last 6689
_journal_paper_doi 10.1039/c9dt01357a
_journal_volume 48
_journal_year 2019
_chemical_formula_moiety 'C37 H32 P Sb, 2(B F4)'
_chemical_formula_sum 'C37 H32 B2 F8 P Sb'
_chemical_formula_weight 802.96
_space_group_crystal_system monoclinic
_space_group_IT_number 14
_space_group_name_Hall '-P 2ybc'
_space_group_name_H-M_alt 'P 1 21/c 1'
_symmetry_space_group_name_Hall '-P 2ybc'
_symmetry_space_group_name_H-M 'P 1 21/c 1'
_atom_sites_solution_hydrogens geom
_atom_sites_solution_primary iterative
_audit_creation_date 2016-07-07
_audit_creation_method
;
Olex2 1.2
(compiled 2015.01.26 svn.r3150 for OlexSys, GUI svn.r4998)
;
_audit_update_record
;
2019-03-12 deposited with the CCDC.    2019-04-17 downloaded from the CCDC.
;
_cell_angle_alpha 90
_cell_angle_beta 93.042(3)
_cell_angle_gamma 90
_cell_formula_units_Z 4
_cell_length_a 18.8422(17)
_cell_length_b 10.1309(9)
_cell_length_c 17.5792(17)
_cell_measurement_reflns_used 9254
_cell_measurement_temperature 100
_cell_measurement_theta_max 27.64
_cell_measurement_theta_min 2.32
_cell_volume 3350.9(5)
_computing_cell_refinement 'SAINT v8.34A (Bruker, 2013)'
_computing_data_reduction 'SAINT v8.34A (Bruker, 2013)'
_computing_molecular_graphics 'Olex2 (Dolomanov et al., 2009)'
_computing_publication_material 'Olex2 (Dolomanov et al., 2009)'
_computing_structure_refinement 'XL (Sheldrick, 2008)'
_computing_structure_solution 'olex2.solve (Bourhis et al., 2015)'
_diffrn_ambient_temperature 99.98
_diffrn_measured_fraction_theta_full 0.999
_diffrn_measured_fraction_theta_max 0.993
_diffrn_measurement_device_type 'Bruker APEX-II CCD'
_diffrn_measurement_method '\f and \w scans'
_diffrn_radiation_type MoK\a
_diffrn_radiation_wavelength 0.71073
_diffrn_reflns_av_R_equivalents 0.0897
_diffrn_reflns_av_unetI/netI 0.0312
_diffrn_reflns_Laue_measured_fraction_full 0.999
_diffrn_reflns_Laue_measured_fraction_max 0.993
_diffrn_reflns_limit_h_max 24
_diffrn_reflns_limit_h_min -24
_diffrn_reflns_limit_k_max 13
_diffrn_reflns_limit_k_min -13
_diffrn_reflns_limit_l_max 23
_diffrn_reflns_limit_l_min -23
_diffrn_reflns_number 150424
_diffrn_reflns_point_group_measured_fraction_full 0.999
_diffrn_reflns_point_group_measured_fraction_max 0.993
_diffrn_reflns_theta_full 25.242
_diffrn_reflns_theta_max 27.870
_diffrn_reflns_theta_min 2.283
_diffrn_standards_number 0
_exptl_absorpt_coefficient_mu 0.943
_exptl_absorpt_correction_T_max 0.7456
_exptl_absorpt_correction_T_min 0.5882
_exptl_absorpt_correction_type multi-scan
_exptl_absorpt_process_details
;
SADABS-2014/5 (Bruker,2014/5) was used for absorption correction.
wR2(int) was 0.1524 before and 0.0857 after correction.
The Ratio of minimum to maximum transmission is 0.7889.
The \l/2 correction factor is 0.00150.
;
_exptl_crystal_colour colourless
_exptl_crystal_colour_primary colourless
_exptl_crystal_density_diffrn 1.592
_exptl_crystal_description plate
_exptl_crystal_F_000 1608
_exptl_crystal_size_max 0.4
_exptl_crystal_size_mid 0.26
_exptl_crystal_size_min 0.11
_refine_diff_density_max 1.994
_refine_diff_density_min -1.875
_refine_diff_density_rms 0.109
_refine_ls_extinction_method none
_refine_ls_goodness_of_fit_ref 1.205
_refine_ls_hydrogen_treatment constr
_refine_ls_matrix_type full
_refine_ls_number_parameters 443
_refine_ls_number_reflns 7944
_refine_ls_number_restraints 0
_refine_ls_restrained_S_all 1.205
_refine_ls_R_factor_all 0.0526
_refine_ls_R_factor_gt 0.0433
_refine_ls_shift/su_max 0.001
_refine_ls_shift/su_mean 0.000
_refine_ls_structure_factor_coef Fsqd
_refine_ls_weighting_details 'w=1/[\s^2^(Fo^2^)+15.4158P] where P=(Fo^2^+2Fc^2^)/3'
_refine_ls_weighting_scheme calc
_refine_ls_wR_factor_gt 0.0917
_refine_ls_wR_factor_ref 0.0945
_reflns_Friedel_coverage 0.000
_reflns_number_gt 6949
_reflns_number_total 7944
_reflns_threshold_expression 'I > 2\s(I)'
_cod_data_source_file c9dt01357a2.cif
_cod_data_source_block '[5][BF4]2'
_cod_depositor_comments 'Adding full bibliography for 7049767--7049769.cif.'
_cod_database_code 7049768
_shelx_space_group_comment
;
The symmetry employed for this shelxl refinement is uniquely defined
by the following loop, which should always be used as a source of
symmetry information in preference to the above space-group names.
They are only intended as comments.
;
_olex2_refinement_description
;
1. Fixed Uiso
 At 1.2 times of:
  All C(H) groups
 At 1.5 times of:
  All C(H,H,H) groups
2.a Aromatic/amide H refined with riding coordinates:
 C3(H3), C4(H4), C5(H5), C6(H6), C8(H8), C9(H9), C10(H10), C11(H11), C12(H12),
 C14(H14), C15(H15), C16(H16), C17(H17), C18(H18), C20(H20), C21(H21), C22(H22),
  C23(H23), C24(H24), C26(H26), C27(H27), C28(H28), C29(H29), C30(H30),
 C32(H32), C33(H33), C34(H34), C35(H35), C36(H36)
2.b Idealised Me refined as rotating group:
 C37(H37A,H37B,H37C)
;
_shelx_shelxl_version_number 2014/7
_olex2_submission_special_instructions 'No special instructions were received'

loop_
_space_group_symop_operation_xyz
'x, y, z'
'-x, y+1/2, -z+1/2'
'-x, -y, -z'
'x, -y-1/2, z-1/2'

loop_
_atom_site_label
_atom_site_type_symbol
_atom_site_fract_x
_atom_site_fract_y
_atom_site_fract_z
_atom_site_U_iso_or_equiv
_atom_site_adp_type
_atom_site_occupancy
_atom_site_site_symmetry_order
_atom_site_calc_flag
_atom_site_refinement_flags_posn
Sb1 Sb -0.24721(2) 0.58380(2) -0.95055(2) 0.01138(6) Uani 1 1 d .
P1 P -0.22158(5) 0.21744(9) -1.01573(5) 0.01236(18) Uani 1 1 d .
C1 C -0.16803(18) 0.4842(3) -1.01033(19) 0.0128(7) Uani 1 1 d .
C2 C -0.16150(18) 0.3531(4) -1.03523(19) 0.0135(7) Uani 1 1 d .
C3 C -0.10678(19) 0.3240(4) -1.0835(2) 0.0171(7) Uani 1 1 d .
H3 H -0.1023 0.2383 -1.1015 0.021 Uiso 1 1 calc R
C4 C -0.05942(19) 0.4190(4) -1.1049(2) 0.0179(7) Uani 1 1 d .
H4 H -0.0242 0.3972 -1.1379 0.021 Uiso 1 1 calc R
C5 C -0.06400(19) 0.5462(4) -1.0777(2) 0.0173(7) Uani 1 1 d .
H5 H -0.0308 0.6095 -1.0902 0.021 Uiso 1 1 calc R
C6 C -0.11883(18) 0.5784(4) -1.0313(2) 0.0166(7) Uani 1 1 d .
H6 H -0.1228 0.6646 -1.0139 0.020 Uiso 1 1 calc R
C7 C -0.19318(19) 0.7193(3) -0.8773(2) 0.0142(7) Uani 1 1 d .
C8 C -0.1212(2) 0.7069(4) -0.8583(2) 0.0192(8) Uani 1 1 d .
H8 H -0.0959 0.6348 -0.8754 0.023 Uiso 1 1 calc R
C9 C -0.0869(2) 0.8033(4) -0.8134(2) 0.0233(8) Uani 1 1 d .
H9 H -0.0383 0.7968 -0.8014 0.028 Uiso 1 1 calc R
C10 C -0.1250(2) 0.9087(4) -0.7866(2) 0.0217(8) Uani 1 1 d .
H10 H -0.1018 0.9735 -0.7572 0.026 Uiso 1 1 calc R
C11 C -0.1973(2) 0.9183(4) -0.8034(2) 0.0205(8) Uani 1 1 d .
H11 H -0.2228 0.9880 -0.7838 0.025 Uiso 1 1 calc R
C12 C -0.2324(2) 0.8238(4) -0.8494(2) 0.0176(7) Uani 1 1 d .
H12 H -0.2809 0.8304 -0.8613 0.021 Uiso 1 1 calc R
C13 C -0.30345(18) 0.6908(3) -1.0369(2) 0.0136(7) Uani 1 1 d .
C14 C -0.36361(19) 0.7605(4) -1.0178(2) 0.0164(7) Uani 1 1 d .
H14 H -0.3765 0.7633 -0.9675 0.020 Uiso 1 1 calc R
C15 C -0.4043(2) 0.8259(4) -1.0741(2) 0.0192(8) Uani 1 1 d .
H15 H -0.4440 0.8740 -1.0615 0.023 Uiso 1 1 calc R
C16 C -0.3853(2) 0.8192(4) -1.1499(2) 0.0205(8) Uani 1 1 d .
H16 H -0.4133 0.8606 -1.1880 0.025 Uiso 1 1 calc R
C17 C -0.3249(2) 0.7510(4) -1.1682(2) 0.0207(8) Uani 1 1 d .
H17 H -0.3122 0.7477 -1.2185 0.025 Uiso 1 1 calc R
C18 C -0.2833(2) 0.6877(4) -1.1122(2) 0.0182(7) Uani 1 1 d .
H18 H -0.2422 0.6435 -1.1246 0.022 Uiso 1 1 calc R
C19 C -0.32704(18) 0.4872(4) -0.8938(2) 0.0141(7) Uani 1 1 d .
C20 C -0.3194(2) 0.4659(4) -0.8152(2) 0.0190(8) Uani 1 1 d .
H20 H -0.2778 0.4908 -0.7882 0.023 Uiso 1 1 calc R
C21 C -0.3738(2) 0.4078(4) -0.7782(2) 0.0231(8) Uani 1 1 d .
H21 H -0.3690 0.3932 -0.7259 0.028 Uiso 1 1 calc R
C22 C -0.4361(2) 0.3709(4) -0.8189(2) 0.0243(9) Uani 1 1 d .
H22 H -0.4728 0.3314 -0.7939 0.029 Uiso 1 1 calc R
C23 C -0.4434(2) 0.3929(4) -0.8971(2) 0.0242(9) Uani 1 1 d .
H23 H -0.4851 0.3678 -0.9240 0.029 Uiso 1 1 calc R
C24 C -0.38894(19) 0.4522(4) -0.9351(2) 0.0182(7) Uani 1 1 d .
H24 H -0.3939 0.4681 -0.9872 0.022 Uiso 1 1 calc R
C25 C -0.18025(19) 0.0733(4) -1.0542(2) 0.0166(7) Uani 1 1 d .
C26 C -0.1228(2) 0.0160(4) -1.0130(2) 0.0202(8) Uani 1 1 d .
H26 H -0.1122 0.0401 -0.9626 0.024 Uiso 1 1 calc R
C27 C -0.0817(2) -0.0774(4) -1.0481(2) 0.0238(8) Uani 1 1 d .
H27 H -0.0431 -0.1158 -1.0213 0.029 Uiso 1 1 calc R
C28 C -0.0981(2) -0.1135(4) -1.1232(2) 0.0247(9) Uani 1 1 d .
H28 H -0.0694 -0.1738 -1.1470 0.030 Uiso 1 1 calc R
C29 C -0.1566(2) -0.0609(4) -1.1629(2) 0.0240(8) Uani 1 1 d .
H29 H -0.1685 -0.0885 -1.2124 0.029 Uiso 1 1 calc R
C30 C -0.1978(2) 0.0334(4) -1.1284(2) 0.0206(8) Uani 1 1 d .
H30 H -0.2370 0.0698 -1.1551 0.025 Uiso 1 1 calc R
C31 C -0.30528(18) 0.2522(4) -1.0642(2) 0.0146(7) Uani 1 1 d .
C32 C -0.3650(2) 0.1809(4) -1.0432(2) 0.0195(8) Uani 1 1 d .
H32 H -0.3605 0.1150 -1.0065 0.023 Uiso 1 1 calc R
C33 C -0.4307(2) 0.2103(4) -1.0779(2) 0.0215(8) Uani 1 1 d .
H33 H -0.4706 0.1633 -1.0648 0.026 Uiso 1 1 calc R
C34 C -0.4374(2) 0.3098(4) -1.1325(2) 0.0242(9) Uani 1 1 d .
H34 H -0.4820 0.3295 -1.1551 0.029 Uiso 1 1 calc R
C35 C -0.3788(2) 0.3794(4) -1.1534(2) 0.0239(9) Uani 1 1 d .
H35 H -0.3837 0.4460 -1.1897 0.029 Uiso 1 1 calc R
C36 C -0.3121(2) 0.3494(4) -1.1200(2) 0.0202(8) Uani 1 1 d .
H36 H -0.2722 0.3944 -1.1349 0.024 Uiso 1 1 calc R
C37 C -0.2345(2) 0.1901(4) -0.9164(2) 0.0204(8) Uani 1 1 d .
H37A H -0.1894 0.1738 -0.8900 0.031 Uiso 1 1 calc GR
H37B H -0.2650 0.1152 -0.9108 0.031 Uiso 1 1 calc GR
H37C H -0.2560 0.2668 -0.8952 0.031 Uiso 1 1 calc GR
F1 F -0.40843(12) -0.1629(2) -0.83959(14) 0.0268(5) Uani 1 1 d .
F2 F -0.43677(13) 0.0014(2) -0.92430(13) 0.0287(5) Uani 1 1 d .
F3 F -0.35269(12) 0.0361(3) -0.82894(16) 0.0328(6) Uani 1 1 d .
F4 F -0.46953(12) 0.0189(3) -0.80203(13) 0.0286(6) Uani 1 1 d .
B1 B -0.4174(2) -0.0257(5) -0.8484(3) 0.0209(9) Uani 1 1 d .
F5 F -0.07375(12) 0.2679(2) -0.87509(14) 0.0280(5) Uani 1 1 d .
F6 F -0.15701(11) 0.4163(2) -0.83946(13) 0.0236(5) Uani 1 1 d .
F7 F -0.04439(12) 0.4290(3) -0.78829(14) 0.0289(5) Uani 1 1 d .
F8 F -0.11573(16) 0.2585(3) -0.75636(14) 0.0377(6) Uani 1 1 d .
B2 B -0.0972(2) 0.3415(4) -0.8135(2) 0.0187(8) Uani 1 1 d .

loop_
_atom_site_aniso_label
_atom_site_aniso_U_11
_atom_site_aniso_U_22
_atom_site_aniso_U_33
_atom_site_aniso_U_23
_atom_site_aniso_U_13
_atom_site_aniso_U_12
Sb1 0.01032(10) 0.01192(11) 0.01168(11) -0.00011(9) -0.00152(7) -0.00040(9)
P1 0.0120(4) 0.0095(4) 0.0151(4) 0.0015(3) -0.0039(3) -0.0012(3)
C1 0.0103(16) 0.0152(17) 0.0128(16) 0.0019(13) -0.0010(13) 0.0014(13)
C2 0.0111(16) 0.0176(17) 0.0113(16) 0.0016(13) -0.0035(12) 0.0008(13)
C3 0.0161(17) 0.0166(17) 0.0184(18) -0.0016(14) -0.0006(14) 0.0028(14)
C4 0.0144(16) 0.0197(18) 0.0197(17) 0.0017(15) 0.0030(13) 0.0031(15)
C5 0.0131(17) 0.0179(18) 0.0206(18) 0.0017(14) -0.0016(14) -0.0006(14)
C6 0.0154(16) 0.0150(17) 0.0192(17) -0.0004(15) -0.0012(13) 0.0002(14)
C7 0.0158(17) 0.0132(17) 0.0132(16) 0.0025(13) -0.0018(13) -0.0023(13)
C8 0.0179(18) 0.0151(17) 0.0240(19) -0.0021(15) -0.0034(15) 0.0016(14)
C9 0.0177(19) 0.024(2) 0.027(2) -0.0007(17) -0.0081(16) -0.0027(16)
C10 0.029(2) 0.0199(19) 0.0160(17) -0.0015(15) -0.0064(15) -0.0061(17)
C11 0.0265(19) 0.0164(17) 0.0183(17) -0.0027(15) -0.0008(15) 0.0024(16)
C12 0.0182(18) 0.0195(18) 0.0148(17) 0.0015(14) -0.0018(14) 0.0013(15)
C13 0.0146(16) 0.0124(16) 0.0132(16) -0.0005(13) -0.0038(13) 0.0001(13)
C14 0.0149(17) 0.0185(18) 0.0159(17) -0.0027(14) 0.0001(13) 0.0003(14)
C15 0.0158(17) 0.0202(19) 0.0214(19) -0.0003(15) -0.0016(14) 0.0022(15)
C16 0.0197(19) 0.0211(19) 0.0203(19) 0.0069(15) -0.0047(15) -0.0011(15)
C17 0.0219(19) 0.024(2) 0.0159(17) 0.0015(15) 0.0006(14) -0.0002(16)
C18 0.0187(18) 0.0178(18) 0.0183(18) 0.0020(14) 0.0027(14) 0.0016(14)
C19 0.0120(16) 0.0148(17) 0.0157(17) -0.0007(13) 0.0021(13) -0.0007(13)
C20 0.0187(18) 0.0204(18) 0.0175(18) -0.0012(15) -0.0041(14) 0.0009(15)
C21 0.027(2) 0.024(2) 0.0190(18) 0.0016(16) 0.0016(15) 0.0017(17)
C22 0.023(2) 0.024(2) 0.027(2) -0.0041(16) 0.0073(16) -0.0061(16)
C23 0.0166(18) 0.026(2) 0.030(2) -0.0040(17) -0.0002(16) -0.0056(16)
C24 0.0164(17) 0.0198(18) 0.0183(18) -0.0016(14) -0.0011(14) -0.0012(14)
C25 0.0176(17) 0.0109(16) 0.0209(18) 0.0001(14) -0.0026(14) -0.0020(14)
C26 0.024(2) 0.0141(18) 0.0219(19) 0.0003(15) -0.0051(15) -0.0002(15)
C27 0.0236(19) 0.0127(17) 0.035(2) 0.0013(17) -0.0033(16) 0.0028(16)
C28 0.029(2) 0.0136(18) 0.032(2) -0.0011(16) 0.0063(17) 0.0046(15)
C29 0.029(2) 0.021(2) 0.0219(19) -0.0005(16) 0.0018(16) 0.0043(16)
C30 0.0220(19) 0.0193(18) 0.0200(19) 0.0005(15) -0.0049(15) 0.0018(15)
C31 0.0141(16) 0.0145(16) 0.0149(16) -0.0061(14) -0.0015(13) 0.0020(14)
C32 0.0213(19) 0.0177(18) 0.0193(18) -0.0020(15) -0.0001(15) -0.0033(15)
C33 0.0158(18) 0.026(2) 0.0225(19) -0.0073(16) 0.0006(15) -0.0036(15)
C34 0.0188(19) 0.028(2) 0.024(2) -0.0089(17) -0.0103(16) 0.0049(16)
C35 0.027(2) 0.023(2) 0.021(2) 0.0016(16) -0.0087(16) 0.0030(16)
C36 0.0220(19) 0.0196(19) 0.0185(18) 0.0012(15) -0.0028(15) -0.0010(15)
C37 0.0235(19) 0.0152(18) 0.0212(19) 0.0073(15) -0.0093(15) -0.0042(15)
F1 0.0226(12) 0.0285(13) 0.0287(13) 0.0067(10) -0.0029(10) -0.0010(10)
F2 0.0367(14) 0.0293(13) 0.0203(12) 0.0052(10) 0.0031(10) 0.0032(11)
F3 0.0153(11) 0.0360(14) 0.0474(16) -0.0095(12) 0.0031(11) -0.0049(10)
F4 0.0164(11) 0.0472(16) 0.0224(12) -0.0061(11) 0.0040(9) 0.0018(11)
B1 0.016(2) 0.026(2) 0.021(2) 0.0016(18) 0.0009(17) 0.0004(17)
F5 0.0218(12) 0.0326(14) 0.0296(13) -0.0087(11) 0.0031(10) 0.0018(10)
F6 0.0180(11) 0.0241(12) 0.0280(12) -0.0006(10) -0.0049(9) 0.0016(10)
F7 0.0209(12) 0.0320(14) 0.0327(13) -0.0016(11) -0.0084(10) -0.0012(10)
F8 0.0580(18) 0.0297(14) 0.0258(13) 0.0120(11) 0.0081(12) -0.0001(13)
B2 0.017(2) 0.022(2) 0.016(2) 0.0022(17) -0.0029(16) 0.0020(17)

loop_
_atom_type_symbol
_atom_type_description
_atom_type_scat_dispersion_real
_atom_type_scat_dispersion_imag
_atom_type_scat_source
C C 0.0033 0.0016 'International Tables Vol C Tables 4.2.6.8 and 6.1.1.4'
H H 0.0000 0.0000 'International Tables Vol C Tables 4.2.6.8 and 6.1.1.4'
B B 0.0013 0.0007 'International Tables Vol C Tables 4.2.6.8 and 6.1.1.4'
F F 0.0171 0.0103 'International Tables Vol C Tables 4.2.6.8 and 6.1.1.4'
P P 0.1023 0.0942 'International Tables Vol C Tables 4.2.6.8 and 6.1.1.4'
Sb Sb -0.5866 1.5461 'International Tables Vol C Tables 4.2.6.8 and 6.1.1.4'

loop_
_geom_angle_atom_site_label_1
_geom_angle_atom_site_label_2
_geom_angle_atom_site_label_3
_geom_angle
C7 Sb1 C1 106.41(14)
C13 Sb1 C1 103.17(13)
C13 Sb1 C7 108.26(14)
C19 Sb1 C1 123.74(13)
C19 Sb1 C7 110.47(14)
C19 Sb1 C13 103.74(14)
C25 P1 C2 104.77(17)
C31 P1 C2 107.61(17)
C31 P1 C25 111.59(16)
C31 P1 C37 109.41(18)
C37 P1 C2 114.58(17)
C37 P1 C25 108.86(18)
C2 C1 Sb1 132.7(3)
C6 C1 Sb1 107.5(3)
C6 C1 C2 119.6(3)
C1 C2 P1 126.0(3)
C3 C2 P1 116.1(3)
C3 C2 C1 117.8(3)
C2 C3 H3 119.1
C4 C3 C2 121.8(3)
C4 C3 H3 119.1
C3 C4 H4 119.9
C3 C4 C5 120.3(3)
C5 C4 H4 119.9
C4 C5 H5 120.5
C4 C5 C6 119.0(3)
C6 C5 H5 120.5
C1 C6 H6 119.3
C5 C6 C1 121.4(3)
C5 C6 H6 119.3
C8 C7 Sb1 121.5(3)
C8 C7 C12 121.0(3)
C12 C7 Sb1 117.5(3)
C7 C8 H8 120.3
C7 C8 C9 119.4(4)
C9 C8 H8 120.3
C8 C9 H9 120.0
C10 C9 C8 120.1(4)
C10 C9 H9 120.0
C9 C10 H10 119.8
C11 C10 C9 120.4(4)
C11 C10 H10 119.8
C10 C11 H11 119.8
C10 C11 C12 120.4(4)
C12 C11 H11 119.8
C7 C12 C11 118.7(3)
C7 C12 H12 120.6
C11 C12 H12 120.6
C14 C13 Sb1 118.2(3)
C14 C13 C18 120.4(3)
C18 C13 Sb1 121.3(3)
C13 C14 H14 120.1
C15 C14 C13 119.7(3)
C15 C14 H14 120.1
C14 C15 H15 120.1
C14 C15 C16 119.8(4)
C16 C15 H15 120.1
C15 C16 H16 120.0
C17 C16 C15 120.0(3)
C17 C16 H16 120.0
C16 C17 H17 119.7
C18 C17 C16 120.6(4)
C18 C17 H17 119.7
C13 C18 H18 120.3
C17 C18 C13 119.4(3)
C17 C18 H18 120.3
C20 C19 Sb1 120.3(3)
C24 C19 Sb1 118.4(3)
C24 C19 C20 121.1(3)
C19 C20 H20 120.2
C21 C20 C19 119.6(3)
C21 C20 H20 120.2
C20 C21 H21 120.0
C20 C21 C22 120.0(4)
C22 C21 H21 120.0
C21 C22 H22 119.9
C23 C22 C21 120.1(4)
C23 C22 H22 119.9
C22 C23 H23 119.8
C22 C23 C24 120.4(4)
C24 C23 H23 119.8
C19 C24 C23 118.7(4)
C19 C24 H24 120.6
C23 C24 H24 120.6
C26 C25 P1 118.7(3)
C30 C25 P1 120.1(3)
C30 C25 C26 120.4(4)
C25 C26 H26 120.4
C27 C26 C25 119.2(4)
C27 C26 H26 120.4
C26 C27 H27 120.0
C26 C27 C28 120.1(4)
C28 C27 H27 120.0
C27 C28 H28 119.7
C29 C28 C27 120.6(4)
C29 C28 H28 119.7
C28 C29 H29 120.2
C28 C29 C30 119.7(4)
C30 C29 H29 120.2
C25 C30 C29 119.9(4)
C25 C30 H30 120.1
C29 C30 H30 120.1
C32 C31 P1 118.2(3)
C36 C31 P1 121.5(3)
C36 C31 C32 120.3(3)
C31 C32 H32 120.5
C33 C32 C31 119.0(4)
C33 C32 H32 120.5
C32 C33 H33 119.8
C32 C33 C34 120.4(4)
C34 C33 H33 119.8
C33 C34 H34 119.7
C35 C34 C33 120.6(4)
C35 C34 H34 119.7
C34 C35 H35 120.2
C34 C35 C36 119.7(4)
C36 C35 H35 120.2
C31 C36 C35 120.0(4)
C31 C36 H36 120.0
C35 C36 H36 120.0
P1 C37 H37A 109.5
P1 C37 H37B 109.5
P1 C37 H37C 109.5
H37A C37 H37B 109.5
H37A C37 H37C 109.5
H37B C37 H37C 109.5
F2 B1 F1 108.9(3)
F2 B1 F3 109.1(3)
F3 B1 F1 108.5(3)
F4 B1 F1 109.9(3)
F4 B1 F2 110.0(3)
F4 B1 F3 110.3(4)
F5 B2 F6 108.3(3)
F7 B2 F5 109.6(3)
F7 B2 F6 107.9(3)
F8 B2 F5 110.0(3)
F8 B2 F6 109.6(3)
F8 B2 F7 111.4(3)

loop_
_geom_bond_atom_site_label_1
_geom_bond_atom_site_label_2
_geom_bond_distance
Sb1 C1 2.125(3)
Sb1 C7 2.108(3)
Sb1 C13 2.105(3)
Sb1 C19 2.091(3)
P1 C2 1.825(4)
P1 C25 1.804(4)
P1 C31 1.788(4)
P1 C37 1.798(4)
C1 C2 1.406(5)
C1 C6 1.393(5)
C2 C3 1.401(5)
C3 H3 0.9300
C3 C4 1.379(5)
C4 H4 0.9300
C4 C5 1.379(5)
C5 H5 0.9300
C5 C6 1.388(5)
C6 H6 0.9300
C7 C8 1.386(5)
C7 C12 1.394(5)
C8 H8 0.9300
C8 C9 1.393(5)
C9 H9 0.9300
C9 C10 1.383(6)
C10 H10 0.9300
C10 C11 1.383(5)
C11 H11 0.9300
C11 C12 1.397(5)
C12 H12 0.9300
C13 C14 1.392(5)
C13 C18 1.397(5)
C14 H14 0.9300
C14 C15 1.388(5)
C15 H15 0.9300
C15 C16 1.399(5)
C16 H16 0.9300
C16 C17 1.384(5)
C17 H17 0.9300
C17 C18 1.383(5)
C18 H18 0.9300
C19 C20 1.398(5)
C19 C24 1.387(5)
C20 H20 0.9300
C20 C21 1.375(6)
C21 H21 0.9300
C21 C22 1.394(6)
C22 H22 0.9300
C22 C23 1.391(6)
C23 H23 0.9300
C23 C24 1.391(5)
C24 H24 0.9300
C25 C26 1.396(5)
C25 C30 1.389(5)
C26 H26 0.9300
C26 C27 1.388(6)
C27 H27 0.9300
C27 C28 1.389(6)
C28 H28 0.9300
C28 C29 1.380(6)
C29 H29 0.9300
C29 C30 1.390(5)
C30 H30 0.9300
C31 C32 1.403(5)
C31 C36 1.390(5)
C32 H32 0.9300
C32 C33 1.383(5)
C33 H33 0.9300
C33 C34 1.393(6)
C34 H34 0.9300
C34 C35 1.376(6)
C35 H35 0.9300
C35 C36 1.392(5)
C36 H36 0.9300
C37 H37A 0.9600
C37 H37B 0.9600
C37 H37C 0.9600
F1 B1 1.409(5)
F2 B1 1.391(5)
F3 B1 1.397(5)
F4 B1 1.385(5)
F5 B2 1.405(5)
F6 B2 1.414(5)
F7 B2 1.387(5)
F8 B2 1.370(5)

loop_
_geom_torsion_atom_site_label_1
_geom_torsion_atom_site_label_2
_geom_torsion_atom_site_label_3
_geom_torsion_atom_site_label_4
_geom_torsion
Sb1 C1 C2 P1 -4.9(5)
Sb1 C1 C2 C3 170.8(3)
Sb1 C1 C6 C5 -173.8(3)
Sb1 C7 C8 C9 176.1(3)
Sb1 C7 C12 C11 -177.3(3)
Sb1 C13 C14 C15 -176.3(3)
Sb1 C13 C18 C17 174.9(3)
Sb1 C19 C20 C21 177.0(3)
Sb1 C19 C24 C23 -177.3(3)
P1 C2 C3 C4 177.6(3)
P1 C25 C26 C27 -167.2(3)
P1 C25 C30 C29 167.5(3)
P1 C31 C32 C33 177.4(3)
P1 C31 C36 C35 -176.2(3)
C1 C2 C3 C4 1.5(5)
C2 P1 C25 C26 77.5(3)
C2 P1 C25 C30 -92.3(3)
C2 P1 C31 C32 -164.2(3)
C2 P1 C31 C36 14.0(3)
C2 C1 C6 C5 1.2(5)
C2 C3 C4 C5 1.4(6)
C3 C4 C5 C6 -2.9(5)
C4 C5 C6 C1 1.6(5)
C6 C1 C2 P1 -178.4(3)
C6 C1 C2 C3 -2.7(5)
C7 C8 C9 C10 1.5(6)
C8 C7 C12 C11 1.6(5)
C8 C9 C10 C11 0.8(6)
C9 C10 C11 C12 -2.0(6)
C10 C11 C12 C7 0.7(6)
C12 C7 C8 C9 -2.8(6)
C13 C14 C15 C16 1.2(6)
C14 C13 C18 C17 -2.1(6)
C14 C15 C16 C17 -2.0(6)
C15 C16 C17 C18 0.8(6)
C16 C17 C18 C13 1.3(6)
C18 C13 C14 C15 0.8(5)
C19 C20 C21 C22 -0.1(6)
C20 C19 C24 C23 -1.1(6)
C20 C21 C22 C23 -0.1(6)
C21 C22 C23 C24 -0.2(6)
C22 C23 C24 C19 0.8(6)
C24 C19 C20 C21 0.8(6)
C25 P1 C2 C1 -174.4(3)
C25 P1 C2 C3 9.9(3)
C25 P1 C31 C32 81.3(3)
C25 P1 C31 C36 -100.4(3)
C25 C26 C27 C28 -0.4(6)
C26 C25 C30 C29 -2.1(6)
C26 C27 C28 C29 -2.3(6)
C27 C28 C29 C30 2.8(6)
C28 C29 C30 C25 -0.6(6)
C30 C25 C26 C27 2.6(6)
C31 P1 C2 C1 66.7(3)
C31 P1 C2 C3 -109.0(3)
C31 P1 C25 C26 -166.3(3)
C31 P1 C25 C30 23.8(4)
C31 C32 C33 C34 -0.5(6)
C32 C31 C36 C35 2.1(6)
C32 C33 C34 C35 0.8(6)
C33 C34 C35 C36 0.4(6)
C34 C35 C36 C31 -1.8(6)
C36 C31 C32 C33 -0.9(5)
C37 P1 C2 C1 -55.2(4)
C37 P1 C2 C3 129.1(3)
C37 P1 C25 C26 -45.5(3)
C37 P1 C25 C30 144.7(3)
C37 P1 C31 C32 -39.2(3)
C37 P1 C31 C36 139.1(3)
